data_4034761
loop_
_publ_author_name
'Bunda, Szilvia'
'Udvardy, Antal'
'Voronova, Krisztina'
'Jo\'o, Ferenc'

_publ_section_title
;
 Organic Solvent-Free, Pd(II)-Salan Complex-Catalyzed Synthesis of Biaryls
 via Suzuki-Miyaura Cross-Coupling in Water and Air.
;
_journal_issue 24
_journal_name_full 'The Journal of organic chemistry'
_journal_page_first 15486
_journal_page_last 15492
_journal_paper_doi 10.1021/acs.joc.8b02340
_journal_volume 83
_journal_year 2018
_chemical_formula_moiety 'C13 H9 N O4, C3  H7  N  O'
_chemical_formula_sum 'C16 H16 N2 O5'
_chemical_formula_weight 316.31
_space_group_IT_number 2
_space_group_name_Hall '-P 1'
_space_group_name_H-M_alt 'P -1'
_symmetry_cell_setting triclinic
_symmetry_space_group_name_Hall '-P 1'
_symmetry_space_group_name_H-M 'P -1'
_atom_sites_solution_hydrogens geom
_atom_sites_solution_primary direct
_atom_sites_solution_secondary direct
_audit_creation_date 2018-08-18T00:14:27-00:00
_audit_creation_method 'WinGX routine CIF_UPDATE'
_cell_angle_alpha 87.994(3)
_cell_angle_beta 71.069(3)
_cell_angle_gamma 79.461(3)
_cell_formula_units_Z 2
_cell_length_a 7.9772(5)
_cell_length_b 9.3301(5)
_cell_length_c 11.0632(6)
_cell_measurement_reflns_used 379
_cell_measurement_temperature 299(2)
_cell_measurement_theta_max 79.92
_cell_measurement_theta_min 6.27
_cell_volume 765.47(8)
_computing_cell_refinement 'Bruker SAINT'
_computing_data_collection 'Bruker APEX2'
_computing_data_reduction 'Bruker SAINT'
_computing_molecular_graphics 'MERCURY (Macrae et al., 2006)'
_computing_publication_material 'PublCIF (Westrip, 2010)'
_computing_structure_refinement 'SHELXL-2018/1 (Sheldrick, 2018)'
_computing_structure_solution 'SHELXT 2014/5 (Sheldrick, 2014)'
_diffrn_ambient_temperature 299(2)
_diffrn_measured_fraction_theta_full 0.946
_diffrn_measured_fraction_theta_max 0.94
_diffrn_measurement_device_type 'Bruker D8 Venture'
_diffrn_measurement_method '\f and \w scans'
_diffrn_radiation_type CuK\a
_diffrn_radiation_wavelength 1.54178
_diffrn_reflns_av_R_equivalents 0.0693
_diffrn_reflns_Laue_measured_fraction_full 0.946
_diffrn_reflns_Laue_measured_fraction_max 0.94
_diffrn_reflns_limit_h_max 9
_diffrn_reflns_limit_h_min -9
_diffrn_reflns_limit_k_max 11
_diffrn_reflns_limit_k_min -8
_diffrn_reflns_limit_l_max 12
_diffrn_reflns_limit_l_min -13
_diffrn_reflns_number 5825
_diffrn_reflns_point_group_measured_fraction_full 0.946
_diffrn_reflns_point_group_measured_fraction_max 0.94
_diffrn_reflns_theta_full 67.679
_diffrn_reflns_theta_max 69.798
_diffrn_reflns_theta_min 4.823
_diffrn_source 'INCOATEC I\mS 3.0,  microfocus sealed tube'
_diffrn_standards_number 0
_exptl_absorpt_coefficient_mu 0.866
_exptl_absorpt_correction_T_max 0.735
_exptl_absorpt_correction_T_min 0.408
_exptl_absorpt_correction_type multi-scan
_exptl_absorpt_process_details
'SADABS 2016/2: Krause, L., Herbst-Irmer, R., Sheldrick G.M. & Stalke D.,J. Appl. Cryst. 48 (2015) 3-10'
_exptl_crystal_colour colourless
_exptl_crystal_density_diffrn 1.372
_exptl_crystal_density_method 'not measured'
_exptl_crystal_description rod
_exptl_crystal_F_000 332
_exptl_crystal_size_max 0.341
_exptl_crystal_size_mid 0.2
_exptl_crystal_size_min 0.06
_refine_diff_density_max 0.536
_refine_diff_density_min -0.418
_refine_diff_density_rms 0.132
_refine_ls_extinction_method none
_refine_ls_goodness_of_fit_ref 1.123
_refine_ls_hydrogen_treatment constr
_refine_ls_matrix_type full
_refine_ls_number_constraints 0
_refine_ls_number_parameters 211
_refine_ls_number_reflns 2720
_refine_ls_number_restraints 0
_refine_ls_restrained_S_all 1.123
_refine_ls_R_factor_all 0.1223
_refine_ls_R_factor_gt 0.1081
_refine_ls_shift/su_max 0
_refine_ls_shift/su_mean 0
_refine_ls_structure_factor_coef Fsqd
_refine_ls_weighting_details 'w=1/[\s^2^(Fo^2^)+(0.2000P)^2^] where P=(Fo^2^+2Fc^2^)/3'
_refine_ls_weighting_scheme calc
_refine_ls_wR_factor_ref 0.288
_reflns_number_gt 2075
_reflns_number_total 2720
_reflns_threshold_expression 'I > 2\s(I)'
_cod_data_source_file jo8b02340_si_004.cif
_cod_data_source_block 15
_cod_database_code 4034761
_publcif_datablock.id {b948f9c6-1972-436a-b5be-7d7105834ad6}

_publcif_info_exptl_table_max_cols 4
_publcif_info_exptl_table_use_headnotes n

loop_
_space_group_symop_operation_xyz
'x, y, z'
'-x, -y, -z'

loop_
_atom_site_label
_atom_site_fract_x
_atom_site_fract_y
_atom_site_fract_z
_atom_site_U_iso_or_equiv
_atom_site_adp_type
_atom_site_calc_flag
_atom_site_occupancy
_atom_site_type_symbol
N2 -0.0767(3) 0.3645(2) 0.9146(2) 0.0582(6) Uani d 1 N
O1 0.4755(3) 0.4949(2) 0.7165(2) 0.0715(7) Uani d 1 O
O2 0.2930(3) 0.6533(2) 0.6405(2) 0.0742(7) Uani d 1 O
H003 0.217738 0.606366 0.683157 0.111 Uiso calc 1 H
C4 0.8827(3) 0.8091(2) 0.4292(2) 0.0472(6) Uani d 1 C
N1 1.4696(4) 1.0816(3) 0.1412(3) 0.0700(7) Uani d 1 N
C1 0.5983(3) 0.6741(3) 0.5743(2) 0.0496(6) Uani d 1 C
C8 1.0342(3) 0.8801(2) 0.3521(2) 0.0472(6) Uani d 1 C
C7 0.4516(3) 0.5979(3) 0.6515(3) 0.0519(6) Uani d 1 C
O5 0.0282(3) 0.5415(2) 0.7836(2) 0.0734(7) Uani d 1 O
C11 1.3188(4) 1.0112(3) 0.2121(2) 0.0552(7) Uani d 1 C
C20 0.0523(4) 0.4231(3) 0.8360(3) 0.0589(7) Uani d 1 C
H00B 0.170017 0.372923 0.818127 0.071 Uiso calc 1 H
C13 1.0045(4) 1.0226(3) 0.3103(3) 0.0543(7) Uani d 1 C
H00C 0.887132 1.074013 0.330041 0.065 Uiso calc 1 H
C3 0.9083(3) 0.7009(3) 0.5147(3) 0.0533(6) Uani d 1 C
H00D 1.021788 0.672678 0.523347 0.064 Uiso calc 1 H
O4 1.4386(4) 1.1962(3) 0.0909(3) 0.1095(11) Uani d 1 O
C2 0.7681(3) 0.6346(3) 0.5869(3) 0.0542(6) Uani d 1 C
H00F 0.787632 0.563325 0.644178 0.065 Uiso calc 1 H
C5 0.7110(3) 0.8487(3) 0.4180(3) 0.0566(7) Uani d 1 C
H00G 0.690387 0.920949 0.361731 0.068 Uiso calc 1 H
C9 1.2125(3) 0.8052(3) 0.3190(3) 0.0568(7) Uani d 1 C
H00H 1.235322 0.709497 0.344276 0.068 Uiso calc 1 H
C6 0.5716(4) 0.7816(3) 0.4895(3) 0.0582(7) Uani d 1 C
H00I 0.458174 0.808992 0.480587 0.07 Uiso calc 1 H
O3 1.6214(3) 1.0232(4) 0.1342(3) 0.1125(11) Uani d 1 O
C12 1.1454(4) 1.0884(3) 0.2403(3) 0.0582(7) Uani d 1 C
H00K 1.124057 1.183138 0.212616 0.07 Uiso calc 1 H
C10 1.3546(4) 0.8701(3) 0.2499(3) 0.0610(7) Uani d 1 C
H00L 1.472472 0.81954 0.2292 0.073 Uiso calc 1 H
C22 -0.2651(4) 0.4389(4) 0.9485(3) 0.0759(9) Uani d 1 C
H00A -0.270157 0.533937 0.912239 0.114 Uiso calc 1 H
H00E -0.317055 0.448405 1.039851 0.114 Uiso calc 1 H
H00J -0.331316 0.38302 0.915682 0.114 Uiso calc 1 H
C21 -0.0418(6) 0.2258(4) 0.9714(4) 0.0821(10) Uani d 1 C
H00M 0.08569 0.189894 0.944815 0.123 Uiso calc 1 H
H00N -0.100208 0.157675 0.944355 0.123 Uiso calc 1 H
H00O -0.087708 0.237178 1.062815 0.123 Uiso calc 1 H

loop_
_atom_site_aniso_label
_atom_site_aniso_U_11
_atom_site_aniso_U_22
_atom_site_aniso_U_33
_atom_site_aniso_U_12
_atom_site_aniso_U_13
_atom_site_aniso_U_23
N2 0.0616(12) 0.0559(13) 0.0617(13) -0.0159(9) -0.0244(10) 0.0116(10)
O1 0.0632(12) 0.0630(12) 0.0871(15) -0.0130(9) -0.0252(10) 0.0343(10)
O2 0.0540(11) 0.0710(14) 0.0978(16) -0.0140(9) -0.0267(11) 0.0375(12)
C4 0.0527(13) 0.0406(12) 0.0511(12) -0.0045(9) -0.0231(10) 0.0055(9)
N1 0.0737(16) 0.0663(15) 0.0706(15) -0.0249(12) -0.0191(12) 0.0158(12)
C1 0.0546(13) 0.0429(12) 0.0536(13) -0.0077(10) -0.0219(10) 0.0074(9)
C8 0.0550(13) 0.0414(12) 0.0500(12) -0.0066(10) -0.0252(10) 0.0075(9)
C7 0.0542(13) 0.0447(12) 0.0574(13) -0.0070(10) -0.0206(11) 0.0084(10)
O5 0.0617(12) 0.0734(14) 0.0853(15) -0.0160(9) -0.0242(10) 0.0252(11)
C11 0.0633(15) 0.0514(14) 0.0532(13) -0.0167(11) -0.0194(11) 0.0101(10)
C20 0.0537(14) 0.0594(15) 0.0661(15) -0.0088(11) -0.0241(12) 0.0077(12)
C13 0.0570(13) 0.0455(13) 0.0596(14) -0.0054(10) -0.0210(11) 0.0131(10)
C3 0.0528(13) 0.0499(13) 0.0639(14) -0.0082(10) -0.0300(11) 0.0141(11)
O4 0.0958(19) 0.0869(19) 0.133(3) -0.0298(15) -0.0177(17) 0.0561(18)
C2 0.0592(14) 0.0470(13) 0.0615(14) -0.0077(10) -0.0290(11) 0.0174(10)
C5 0.0577(14) 0.0521(14) 0.0639(15) -0.0092(10) -0.0275(12) 0.0229(11)
C9 0.0566(14) 0.0469(13) 0.0684(16) -0.0070(10) -0.0247(12) 0.0133(11)
C6 0.0495(13) 0.0621(16) 0.0674(15) -0.0071(10) -0.0282(11) 0.0186(12)
O3 0.0641(15) 0.111(2) 0.157(3) -0.0296(14) -0.0265(17) 0.051(2)
C12 0.0690(16) 0.0452(13) 0.0625(15) -0.0106(11) -0.0255(12) 0.0149(11)
C10 0.0519(14) 0.0572(15) 0.0723(17) -0.0055(11) -0.0214(12) 0.0131(12)
C22 0.0598(16) 0.086(2) 0.079(2) -0.0177(14) -0.0168(14) 0.0120(16)
C21 0.102(2) 0.0627(19) 0.083(2) -0.0157(16) -0.0338(18) 0.0251(16)

loop_
_atom_type_symbol
_atom_type_description
_atom_type_scat_dispersion_real
_atom_type_scat_dispersion_imag
_atom_type_scat_source
C C 0.0181 0.0091 'International Tables Vol C Tables 4.2.6.8 and 6.1.1.4'
H H 0 0 'International Tables Vol C Tables 4.2.6.8 and 6.1.1.4'
N N 0.0311 0.018 'International Tables Vol C Tables 4.2.6.8 and 6.1.1.4'
O O 0.0492 0.0322 'International Tables Vol C Tables 4.2.6.8 and 6.1.1.4'

loop_
_geom_angle_atom_site_label_1
_geom_angle_atom_site_label_2
_geom_angle_atom_site_label_3
_geom_angle
C20 N2 C21 122.1(3)
C20 N2 C22 120.7(3)
C21 N2 C22 117.2(3)
C7 O2 H003 109.5
C3 C4 C5 118.1(2)
C3 C4 C8 120.8(2)
C5 C4 C8 121.1(2)
O4 N1 O3 122.2(3)
O4 N1 C11 118.7(3)
O3 N1 C11 119.1(3)
C6 C1 C2 119.0(2)
C6 C1 C7 122.3(2)
C2 C1 C7 118.7(2)
C13 C8 C9 117.8(2)
C13 C8 C4 121.6(2)
C9 C8 C4 120.7(2)
O1 C7 O2 123.2(3)
O1 C7 C1 123.5(2)
O2 C7 C1 113.3(2)
C10 C11 C12 122.0(3)
C10 C11 N1 118.8(3)
C12 C11 N1 119.2(3)
O5 C20 N2 124.3(3)
O5 C20 H00B 117.9
N2 C20 H00B 117.9
C12 C13 C8 121.3(2)
C12 C13 H00C 119.3
C8 C13 H00C 119.3
C2 C3 C4 121.1(2)
C2 C3 H00D 119.4
C4 C3 H00D 119.4
C3 C2 C1 120.3(2)
C3 C2 H00F 119.9
C1 C2 H00F 119.9
C6 C5 C4 120.6(2)
C6 C5 H00G 119.7
C4 C5 H00G 119.7
C10 C9 C8 121.5(2)
C10 C9 H00H 119.3
C8 C9 H00H 119.3
C5 C6 C1 120.9(2)
C5 C6 H00I 119.6
C1 C6 H00I 119.6
C13 C12 C11 118.8(2)
C13 C12 H00K 120.6
C11 C12 H00K 120.6
C9 C10 C11 118.7(2)
C9 C10 H00L 120.7
C11 C10 H00L 120.7
N2 C22 H00A 109.5
N2 C22 H00E 109.5
H00A C22 H00E 109.5
N2 C22 H00J 109.5
H00A C22 H00J 109.5
H00E C22 H00J 109.5
N2 C21 H00M 109.5
N2 C21 H00N 109.5
H00M C21 H00N 109.5
N2 C21 H00O 109.5
H00M C21 H00O 109.5
H00N C21 H00O 109.5

loop_
_geom_bond_atom_site_label_1
_geom_bond_atom_site_label_2
_geom_bond_distance
N2 C20 1.307(4)
N2 C21 1.440(4)
N2 C22 1.466(4)
O1 C7 1.204(3)
O2 C7 1.319(3)
O2 H003 0.82
C4 C3 1.393(3)
C4 C5 1.397(3)
C4 C8 1.487(4)
N1 O4 1.210(4)
N1 O3 1.212(4)
N1 C11 1.461(4)
C1 C6 1.385(4)
C1 C2 1.388(4)
C1 C7 1.489(4)
C8 C13 1.397(3)
C8 C9 1.401(3)
O5 C20 1.241(4)
C11 C10 1.376(4)
C11 C12 1.378(4)
C20 H00B 0.93
C13 C12 1.376(4)
C13 H00C 0.93
C3 C2 1.382(4)
C3 H00D 0.93
C2 H00F 0.93
C5 C6 1.379(4)
C5 H00G 0.93
C9 C10 1.375(4)
C9 H00H 0.93
C6 H00I 0.93
C12 H00K 0.93
C10 H00L 0.93
C22 H00A 0.96
C22 H00E 0.96
C22 H00J 0.96
C21 H00M 0.96
C21 H00N 0.96
C21 H00O 0.96

loop_
_publcif_info_datablock.id
_publcif_info_datablock.publ_exptl
_publcif_info_datablock.publ_geom
_publcif_info_datablock.structure
{337b8554-8972-43aa-9119-cea86fe2ae19} ? ? ?
{b948f9c6-1972-436a-b5be-7d7105834ad6} y y y

loop_
_publcif_info_exptl_table_extra_item
sin_theta_over_lambda_max

loop_
_publcif_info_tables.block_id
_publcif_info_tables.reference_item
{337b8554-8972-43aa-9119-cea86fe2ae19} '_publcif_info_datablock.publ_exptl'

loop_
_publcif_info_cif.paper_type
CE
